data_1533639
loop_
_publ_author_name
'Battle, P.D.'
'Grey, C.P.'
'Hervieu, M.'
'Paik Youn-Kee'
'Martin, C.'
'Moore, C.A.'

_publ_section_title
;
 Structural chemistry and magnetic properties of La2 Li Ru O6
;
_journal_name_full 'Journal of Solid State Chemistry'
_journal_page_first 20
_journal_page_last 26
_journal_volume 175
_journal_year 2003
_chemical_formula_sum 'La2 Li O6 Ru'
_chemical_name_systematic 'La2 Li (Ru O6)'
_space_group_IT_number 14
_symmetry_space_group_name_Hall '-P 2yn'
_symmetry_space_group_name_H-M 'P 1 21/n 1'
_cell_angle_alpha 90
_cell_angle_beta 90.02
_cell_angle_gamma 90
_cell_formula_units_Z 2
_cell_length_a 5.5555
_cell_length_b 5.5977
_cell_length_c 7.8454
_cell_volume 243.976
_citation_journal_id_ASTM JSSCBI
_cod_data_source_file Battle_JSSCBI_2003_186.cif
_cod_data_source_block La2Li1O6Ru1
_cod_original_cell_volume 243.9764
_cod_original_sg_symbol_Hall '-P 2ybc (x-z,y,z)'
_cod_original_formula_sum 'La2 Li1 O6 Ru1'
_cod_database_code 1533639

loop_
_symmetry_equiv_pos_as_xyz
x,y,z
-x+1/2,y+1/2,-z+1/2
-x,-y,-z
x-1/2,-y-1/2,z-1/2

loop_
_atom_site_label
_atom_site_type_symbol
_atom_site_fract_x
_atom_site_fract_y
_atom_site_fract_z
_atom_site_occupancy
_atom_site_U_iso_or_equiv
O1 O-2 0.2794 0.7041 0.9605 1 0.0
O2 O-2 0.2002 0.2174 0.9603 1 0.0
La1 La+3 0.0075 0.9589 0.7494 1 0.0
O3 O-2 0.9249 0.5143 0.7577 1 0.0
Ru1 Ru+5 0.5 0 0.5 1 0.0
Li1 Li+1 0.5 0 0 1 0.0
